data_7244046
loop_
_publ_author_name
'Gong, Ming'
'Huang, Mengmeng'
'Li, Yabo'
'Zhang, Jianye'
'Kim, Jung Keun'
'Kim, Jong Seung'
'Wu, Yangjie'

_publ_section_title
;
 Harnessing visible-light energy for unbiased organic
 photoelectrocatalysis: synthesis of N-bearing fused rings
;
_journal_issue 2
_journal_name_full 'Green Chemistry'
_journal_page_first 837
_journal_page_last 845
_journal_paper_doi 10.1039/D1GC03587H
_journal_volume 24
_journal_year 2022
_chemical_formula_moiety 'C19 H15 Br N2 O2'
_chemical_formula_sum 'C19 H15 Br N2 O2'
_chemical_formula_weight 383.24
_space_group_crystal_system triclinic
_space_group_IT_number 2
_space_group_name_Hall '-P 1'
_space_group_name_H-M_alt 'P -1'
_atom_sites_solution_hydrogens geom
_atom_sites_solution_primary iterative
_audit_creation_date 2020-12-18
_audit_creation_method
;
Olex2 1.2
(compiled 2018.05.29 svn.r3508 for OlexSys, GUI svn.r5506)
;
_audit_update_record
;
2021-04-14 deposited with the CCDC.	2021-12-07 downloaded from the CCDC.
;
_cell_angle_alpha 77.749(6)
_cell_angle_beta 79.907(7)
_cell_angle_gamma 65.413(7)
_cell_formula_units_Z 2
_cell_length_a 8.5331(6)
_cell_length_b 9.1322(6)
_cell_length_c 11.9513(10)
_cell_measurement_reflns_used 3198
_cell_measurement_temperature 293(2)
_cell_measurement_theta_max 70.6930
_cell_measurement_theta_min 3.7860
_cell_volume 823.62(12)
_computing_cell_refinement 'CrysAlisPro 1.171.40.53 (Rigaku OD, 2019)'
_computing_data_collection 'CrysAlisPro 1.171.40.53 (Rigaku OD, 2019)'
_computing_data_reduction 'CrysAlisPro 1.171.40.53 (Rigaku OD, 2019)'
_computing_molecular_graphics 'Olex2 (Dolomanov et al., 2009)'
_computing_publication_material 'Olex2 (Dolomanov et al., 2009)'
_computing_structure_refinement 'ShelXL (Sheldrick, 2015)'
_computing_structure_solution
;
Superflip (Palatinus & Chapuis, 2007;Palatinus & van der Lee, 2008;
Palatinus et al., 2012)
;
_diffrn_ambient_temperature 293(2)
_diffrn_detector 'CCD plate'
_diffrn_detector_area_resol_mean 16.2312
_diffrn_detector_type Eos
_diffrn_measured_fraction_theta_full 0.997
_diffrn_measured_fraction_theta_max 0.997
_diffrn_measurement_details
;
List of Runs (angles in degrees, time in seconds):

  # Type    Start    End  Width  t~exp~   \w     \q     \k     \f   Frames
#--------------------------------------------------------------------------
  1  \w     -3.00  25.00   1.00    1.00    --    0.00  57.00 120.00   28
  2  \w    -39.00  14.00   1.00    1.00    --    0.00 -57.00 -90.00   53
  3  \w    -52.00  -5.00   1.00    1.00    --  -33.50 -77.00 120.00   47
  4  \w   -101.00 -75.00   1.00    1.00    --  -33.50 -77.00 120.00   26
  5  \w    -34.00  -8.00   1.00    1.00    --  -33.50 -77.00-120.00   26
  6  \w    -82.00 -52.00   1.00    1.00    --  -33.50 -77.00-120.00   30
  7  \w     18.00  48.00   1.00    1.00    --   36.47 -57.00 120.00   30
  8  \w     -2.00  66.00   1.00    1.00    --   36.47 -99.00-120.00   68
  9  \w    -21.00   8.00   1.00    1.00    --   36.47 -57.00 120.00   29
 10  \w     23.00  74.00   1.00    1.00    --   36.47 -99.00 -90.00   51
 11  \w    -13.00  46.00   1.00    1.00    --   36.47 -77.00 -30.00   59
 12  \w     72.00 106.00   1.00    1.00    --   36.47 178.00-150.00   34
 13  \w      5.00  73.00   1.00    1.00    --   36.47 -99.00  60.00   68
 14  \w      7.00  32.00   1.00    1.00    --   44.00  92.00-114.94   25
 15  \w     16.00  41.00   1.00    1.00    --   48.00  83.00  -0.60   25
 16  \w     13.00  38.00   1.00    1.00    --   48.00  88.00  90.26   25
 17  \w     16.00  42.00   1.00    1.00    --   48.00  83.00-138.42   26
 18  \w     15.00  40.00   1.00    1.00    --   48.00  85.00 150.69   25
 19  \w     13.00  38.00   1.00    1.00    --   48.00  88.00  20.98   25
 20  \w     20.00  45.00   1.00    1.00    --   52.00  83.00 -84.39   25
 21  \w     20.00  45.00   1.00    1.00    --   52.00  84.00  54.03   25
 22  \w     30.00 122.00   1.00    1.00    --   56.00  77.00-173.41   92
 23  \w    100.00 125.00   1.00    1.00    --   56.00  77.00 104.21   25
 24  \w     30.00  71.00   1.00    1.00    --   56.00  79.00 -47.44   41
 25  \w     27.00  63.00   1.00    1.00    --   56.00  77.00 104.21   36
 26  \w     33.00  58.00   1.00    1.00    --   56.00  73.00-113.33   25
 27  \w     76.00 124.00   1.00    1.00    --   56.00  79.00 -47.44   48
 28  \w     87.00 124.00   1.00    1.00    --   56.00  73.00-113.33   37
 29  \w     29.00 125.00   1.00    1.00    --   56.00  76.00  11.37   96
 30  \w     34.00  69.00   1.00    1.00    --   60.00  73.00 149.16   35
 31  \w     32.00  74.00   1.00    1.00    --   60.00  75.00  71.39   42
 32  \w     90.00 128.00   1.00    1.00    --   60.00  75.00  71.39   38
 33  \w     35.00  74.00   1.00    1.00    --   60.00  72.00 -78.56   39
 34  \w     83.00 109.00   1.00    1.00    --   60.00  73.00 149.16   26
 35  \w     48.00  91.00   1.00    1.00    --   68.00  62.00 151.05   43
 36  \w    136.00 176.00   1.00    1.50    --  108.00  61.00 120.00   40
 37  \w     79.00 170.00   1.00    1.50    --  108.00  77.00  90.00   91
 38  \w     88.00 114.00   1.00    1.50    --  108.00  61.00 120.00   26
 39  \w     89.00 123.00   1.00    1.50    --  108.00  45.00 150.00   34
 40  \w     41.00 126.00   1.00    1.50    --  108.00 -61.00   0.00   85
 41  \w    121.00 147.00   1.00    1.50    --  108.00 178.00 150.00   26
 42  \w     88.00 130.00   1.00    1.50    --  108.00  61.00  60.00   42
 43  \w     79.00 105.00   1.00    1.50    --  108.00  77.00 -30.00   26
 44  \w     69.00  96.00   1.00    1.50    --  108.00 178.00 150.00   27
 45  \w     88.00 118.00   1.00    1.50    --  108.00  61.00 -30.00   30
 46  \w     88.00 157.00   1.00    1.50    --  108.00  61.00-180.00   69
 47  \w    116.00 174.00   1.00    1.50    --  108.00  77.00  60.00   58
 48  \w     80.00 106.00   1.00    1.50    --  108.00  77.00  60.00   26
 49  \w     81.00 107.00   1.00    1.50    --  108.00  77.00-120.00   26
 50  \w    120.00 171.00   1.00    1.50    --  108.00  77.00 -90.00   51
 51  \w    125.00 162.00   1.00    1.50    --  108.00  61.00 -30.00   37
 52  \w     81.00 107.00   1.00    1.50    --  108.00  77.00-150.00   26
 53  \w     80.00 106.00   1.00    1.50    --  108.00  77.00 -90.00   26
 54  \w     90.00 129.00   1.00    1.50    --  108.00  61.00 -90.00   39
 55  \w     53.00 110.00   1.00    1.50    --  108.00 -94.00 120.00   57
 56  \w     79.00 105.00   1.00    1.50    --  108.00  77.00  30.00   26
 57  \w     79.00 105.00   1.00    1.50    --  108.00  77.00 -60.00   26
 58  \w    116.00 177.00   1.00    1.50    --  108.00  77.00 -60.00   61
 59  \w     79.00 105.00   1.00    1.50    --  108.00  77.00   0.00   26
 60  \w     89.00 171.00   1.00    1.50    --  108.00  61.00-150.00   82
 61  \w     39.00  98.00   1.00    1.50    --  108.00 -94.00-150.00   59
 62  \w     53.00 110.00   1.00    1.50    --  108.00-111.00   0.00   57
 63  \w    123.00 168.00   1.00    1.50    --  108.00  77.00 150.00   45
 64  \w     79.00 105.00   1.00    1.50    --  108.00  77.00-180.00   26
 65  \w     79.00 117.00   1.00    1.50    --  108.00  77.00 150.00   38
 66  \w     88.00 176.00   1.00    1.50    --  108.00  61.00   0.00   88
 67  \w     90.00 116.00   1.00    1.50    --  108.00  61.00 -60.00   26
 68  \w     41.00  96.00   1.00    1.50    --  108.00 -94.00 -90.00   55
 69  \w     91.00 170.00   1.00    1.50    --  108.00  61.00  30.00   79
 70  \w     89.00 164.00   1.00    1.50    --  108.00  61.00-120.00   75
;
_diffrn_measurement_device 'four-circle diffractometer'
_diffrn_measurement_device_type 'Xcalibur, Eos, Gemini'
_diffrn_measurement_method '\w scans'
_diffrn_orient_matrix_type 'CrysAlisPro convention (1999,Acta A55,543-557)'
_diffrn_orient_matrix_UB_11 0.0239514000
_diffrn_orient_matrix_UB_12 0.1534224000
_diffrn_orient_matrix_UB_13 -0.0689682000
_diffrn_orient_matrix_UB_21 -0.1968917000
_diffrn_orient_matrix_UB_22 0.0865054000
_diffrn_orient_matrix_UB_23 -0.0075430000
_diffrn_orient_matrix_UB_31 -0.0214373000
_diffrn_orient_matrix_UB_32 0.0651808000
_diffrn_orient_matrix_UB_33 0.1129351000
_diffrn_radiation_monochromator graphite
_diffrn_radiation_probe x-ray
_diffrn_radiation_type CuK\a
_diffrn_radiation_wavelength 1.54184
_diffrn_reflns_av_R_equivalents 0.0433
_diffrn_reflns_av_unetI/netI 0.0360
_diffrn_reflns_Laue_measured_fraction_full 0.997
_diffrn_reflns_Laue_measured_fraction_max 0.997
_diffrn_reflns_limit_h_max 10
_diffrn_reflns_limit_h_min -10
_diffrn_reflns_limit_k_max 10
_diffrn_reflns_limit_k_min -10
_diffrn_reflns_limit_l_max 14
_diffrn_reflns_limit_l_min -13
_diffrn_reflns_number 11170
_diffrn_reflns_point_group_measured_fraction_full 0.997
_diffrn_reflns_point_group_measured_fraction_max 0.997
_diffrn_reflns_theta_full 67.080
_diffrn_reflns_theta_max 67.080
_diffrn_reflns_theta_min 3.803
_diffrn_source 'fine-focus sealed X-ray tube'
_diffrn_source_type 'Enhance (Cu) X-ray Source'
_exptl_absorpt_coefficient_mu 3.514
_exptl_absorpt_correction_T_max 1.00000
_exptl_absorpt_correction_T_min 0.66985
_exptl_absorpt_correction_type multi-scan
_exptl_absorpt_process_details
;
CrysAlisPro 1.171.40.53 (Rigaku Oxford Diffraction, 2019)
Empirical absorption correction using spherical harmonics,
 implemented in SCALE3 ABSPACK scaling algorithm.
;
_exptl_crystal_colour colourless
_exptl_crystal_colour_primary colourless
_exptl_crystal_density_diffrn 1.545
_exptl_crystal_description block
_exptl_crystal_F_000 388
_exptl_crystal_size_max 0.15
_exptl_crystal_size_mid 0.12
_exptl_crystal_size_min 0.1
_refine_diff_density_max 0.657
_refine_diff_density_min -0.510
_refine_diff_density_rms 0.056
_refine_ls_extinction_method none
_refine_ls_goodness_of_fit_ref 1.041
_refine_ls_hydrogen_treatment constr
_refine_ls_matrix_type full
_refine_ls_number_parameters 218
_refine_ls_number_reflns 2930
_refine_ls_number_restraints 0
_refine_ls_restrained_S_all 1.041
_refine_ls_R_factor_all 0.0491
_refine_ls_R_factor_gt 0.0372
_refine_ls_shift/su_max 0.000
_refine_ls_shift/su_mean 0.000
_refine_ls_structure_factor_coef Fsqd
_refine_ls_weighting_details 'w=1/[\s^2^(Fo^2^)+(0.0326P)^2^+0.5982P] where P=(Fo^2^+2Fc^2^)/3'
_refine_ls_weighting_scheme calc
_refine_ls_wR_factor_gt 0.0835
_refine_ls_wR_factor_ref 0.0907
_reflns_Friedel_coverage 0.000
_reflns_number_gt 2418
_reflns_number_total 2930
_reflns_threshold_expression 'I > 2\s(I)'
_cod_data_source_file d1gc03587h2.cif
_cod_data_source_block 202012308
_cod_depositor_comments 'Adding full bibliography for 7244045--7244047.cif.'
_cod_original_cell_volume 823.62(11)
_cod_database_code 7244046
_shelx_shelxl_version_number 2014/7
_chemical_oxdiff_formula C30H3O3N2Br1
_chemical_oxdiff_usercomment r
_shelx_space_group_comment
;
The symmetry employed for this shelxl refinement is uniquely defined
by the following loop, which should always be used as a source of
symmetry information in preference to the above space-group names.
They are only intended as comments.
;
_shelx_estimated_absorpt_t_max 0.720
_shelx_estimated_absorpt_t_min 0.621
_reflns_odcompleteness_completeness 99.73
_reflns_odcompleteness_iscentric 1
_reflns_odcompleteness_theta 66.97
_olex2_refinement_description
;
1. Fixed Uiso
 At 1.2 times of:
  All C(H) groups, All C(H,H) groups
 At 1.5 times of:
  All C(H,H,H) groups
2.a Ternary CH refined with riding coordinates:
 C7(H7)
2.b Secondary CH2 refined with riding coordinates:
 C15(H15A,H15B), C16(H16A,H16B)
2.c Aromatic/amide H refined with riding coordinates:
 C1(H1), C3(H3), C4(H4), C11(H11), C12(H12), C13(H13), C14(H14)
2.d Idealised Me refined as rotating group:
 C19(H19A,H19B,H19C)
;
_olex2_submission_special_instructions 'No special instructions were received'
_oxdiff_exptl_absorpt_empirical_details
;
Empirical correction (ABSPACK) includes:
- Absorption correction using spherical harmonics
- Frame scaling
;
_oxdiff_exptl_absorpt_empirical_full_max 1.613
_oxdiff_exptl_absorpt_empirical_full_min 0.818

loop_
_space_group_symop_operation_xyz
'x, y, z'
'-x, -y, -z'

loop_
_atom_site_label
_atom_site_type_symbol
_atom_site_fract_x
_atom_site_fract_y
_atom_site_fract_z
_atom_site_U_iso_or_equiv
_atom_site_adp_type
_atom_site_occupancy
_atom_site_site_symmetry_order
_atom_site_calc_flag
_atom_site_refinement_flags_posn
_atom_site_refinement_flags_adp
_atom_site_refinement_flags_occupancy
_atom_site_disorder_assembly
_atom_site_disorder_group
Br1 Br 1.14472(5) 0.28921(5) 0.39231(3) 0.06018(15) Uani 1 1 d . . . . .
O1 O 0.5706(4) 0.4785(3) 0.6682(3) 0.0834(9) Uani 1 1 d . . . . .
O2 O 0.4853(3) 0.2737(3) 0.7066(2) 0.0611(7) Uani 1 1 d . . . . .
N1 N 0.8723(3) -0.0272(3) 0.8883(2) 0.0421(6) Uani 1 1 d . . . . .
N2 N 0.9145(4) 0.3928(4) 0.8166(3) 0.0575(7) Uani 1 1 d . . . . .
C1 C 0.9919(4) 0.1546(4) 0.5947(2) 0.0402(7) Uani 1 1 d . . . . .
H1 H 0.8960 0.2521 0.5825 0.048 Uiso 1 1 calc R . . . .
C2 C 1.1381(4) 0.1241(4) 0.5178(3) 0.0431(7) Uani 1 1 d . . . . .
C3 C 1.2798(4) -0.0207(4) 0.5332(3) 0.0495(8) Uani 1 1 d . . . . .
H3 H 1.3775 -0.0411 0.4803 0.059 Uiso 1 1 calc R . . . .
C4 C 1.2751(4) -0.1347(4) 0.6277(3) 0.0498(8) Uani 1 1 d . . . . .
H4 H 1.3707 -0.2330 0.6379 0.060 Uiso 1 1 calc R . . . .
C5 C 1.1306(4) -0.1075(4) 0.7094(3) 0.0393(7) Uani 1 1 d . . . . .
C6 C 0.9882(4) 0.0388(3) 0.6909(2) 0.0359(6) Uani 1 1 d . . . . .
C7 C 0.8290(4) 0.0659(3) 0.7746(2) 0.0354(6) Uani 1 1 d . . . . .
H7 H 0.7536 0.0280 0.7462 0.043 Uiso 1 1 calc R . . . .
C8 C 0.7177(4) 0.2427(3) 0.8023(2) 0.0370(6) Uani 1 1 d . . . . .
C9 C 0.6367(4) 0.2030(4) 0.9236(2) 0.0379(6) Uani 1 1 d . . . . .
C10 C 0.7346(4) 0.0423(4) 0.9673(2) 0.0383(6) Uani 1 1 d . . . . .
C11 C 0.6917(4) -0.0232(4) 1.0788(3) 0.0455(7) Uani 1 1 d . . . . .
H11 H 0.7542 -0.1310 1.1092 0.055 Uiso 1 1 calc R . . . .
C12 C 0.5524(4) 0.0780(4) 1.1427(3) 0.0492(8) Uani 1 1 d . . . . .
H12 H 0.5220 0.0359 1.2173 0.059 Uiso 1 1 calc R . . . .
C13 C 0.4553(4) 0.2408(4) 1.1003(3) 0.0485(8) Uani 1 1 d . . . . .
H13 H 0.3634 0.3058 1.1459 0.058 Uiso 1 1 calc R . . . .
C14 C 0.4995(4) 0.3033(4) 0.9882(3) 0.0437(7) Uani 1 1 d . . . . .
H14 H 0.4373 0.4110 0.9574 0.052 Uiso 1 1 calc R . . . .
C15 C 1.1354(4) -0.2333(4) 0.8158(3) 0.0470(8) Uani 1 1 d . . . . .
H15A H 1.1757 -0.3393 0.7922 0.056 Uiso 1 1 calc R . . . .
H15B H 1.2192 -0.2377 0.8632 0.056 Uiso 1 1 calc R . . . .
C16 C 0.9635(4) -0.2016(4) 0.8885(3) 0.0454(7) Uani 1 1 d . . . . .
H16A H 0.8948 -0.2425 0.8573 0.054 Uiso 1 1 calc R . . . .
H16B H 0.9828 -0.2575 0.9666 0.054 Uiso 1 1 calc R . . . .
C17 C 0.8297(4) 0.3295(4) 0.8077(3) 0.0415(7) Uani 1 1 d . . . . .
C18 C 0.5828(4) 0.3477(4) 0.7175(3) 0.0424(7) Uani 1 1 d . . . . .
C19 C 0.3466(5) 0.3620(5) 0.6323(4) 0.0706(11) Uani 1 1 d . . . . .
H19A H 0.3951 0.3775 0.5542 0.106 Uiso 1 1 calc GR . . . .
H19B H 0.2762 0.4662 0.6557 0.106 Uiso 1 1 calc GR . . . .
H19C H 0.2766 0.3007 0.6381 0.106 Uiso 1 1 calc GR . . . .

loop_
_atom_site_aniso_label
_atom_site_aniso_U_11
_atom_site_aniso_U_22
_atom_site_aniso_U_33
_atom_site_aniso_U_23
_atom_site_aniso_U_13
_atom_site_aniso_U_12
Br1 0.0740(3) 0.0699(3) 0.0394(2) -0.00059(16) 0.00608(17) -0.0393(2)
O1 0.0806(19) 0.0483(15) 0.117(2) 0.0308(16) -0.0509(18) -0.0254(14)
O2 0.0616(15) 0.0562(14) 0.0679(16) 0.0122(12) -0.0344(13) -0.0249(12)
N1 0.0454(14) 0.0353(13) 0.0335(13) 0.0031(10) -0.0018(11) -0.0087(11)
N2 0.0615(18) 0.0551(17) 0.0625(19) -0.0021(14) -0.0086(15) -0.0318(15)
C1 0.0394(15) 0.0411(16) 0.0375(16) -0.0030(13) -0.0031(13) -0.0151(13)
C2 0.0507(18) 0.0504(18) 0.0335(16) -0.0037(13) -0.0023(13) -0.0271(15)
C3 0.0415(17) 0.060(2) 0.0458(19) -0.0166(16) 0.0065(14) -0.0197(15)
C4 0.0361(16) 0.0487(18) 0.057(2) -0.0142(16) -0.0021(14) -0.0073(14)
C5 0.0382(15) 0.0396(16) 0.0400(16) -0.0064(13) -0.0063(13) -0.0141(13)
C6 0.0365(15) 0.0384(15) 0.0341(15) -0.0084(12) -0.0024(12) -0.0150(12)
C7 0.0355(14) 0.0334(14) 0.0340(15) 0.0000(12) -0.0038(12) -0.0126(12)
C8 0.0369(15) 0.0324(14) 0.0361(16) -0.0003(12) -0.0029(12) -0.0110(12)
C9 0.0385(15) 0.0408(15) 0.0355(16) -0.0017(12) -0.0037(12) -0.0186(13)
C10 0.0393(15) 0.0415(16) 0.0353(16) -0.0037(12) -0.0031(12) -0.0184(13)
C11 0.0555(19) 0.0468(17) 0.0374(17) 0.0013(14) -0.0045(14) -0.0271(15)
C12 0.0555(19) 0.065(2) 0.0369(17) -0.0072(15) 0.0054(15) -0.0370(17)
C13 0.0485(18) 0.065(2) 0.0429(18) -0.0151(16) 0.0094(14) -0.0350(17)
C14 0.0379(16) 0.0441(17) 0.0490(18) -0.0117(14) -0.0002(14) -0.0157(14)
C15 0.0442(17) 0.0349(15) 0.0530(19) -0.0017(14) -0.0090(14) -0.0078(13)
C16 0.0491(18) 0.0369(16) 0.0407(17) 0.0034(13) -0.0050(14) -0.0120(14)
C17 0.0451(17) 0.0374(15) 0.0369(16) 0.0010(12) -0.0025(13) -0.0152(14)
C18 0.0385(16) 0.0383(16) 0.0403(17) -0.0010(13) -0.0034(13) -0.0080(13)
C19 0.063(2) 0.072(3) 0.074(3) -0.003(2) -0.037(2) -0.016(2)

loop_
_atom_type_symbol
_atom_type_description
_atom_type_scat_dispersion_real
_atom_type_scat_dispersion_imag
_atom_type_scat_source
C C 0.0181 0.0091 'International Tables Vol C Tables 4.2.6.8 and 6.1.1.4'
H H 0.0000 0.0000 'International Tables Vol C Tables 4.2.6.8 and 6.1.1.4'
Br Br -0.6763 1.2805 'International Tables Vol C Tables 4.2.6.8 and 6.1.1.4'
N N 0.0311 0.0180 'International Tables Vol C Tables 4.2.6.8 and 6.1.1.4'
O O 0.0492 0.0322 'International Tables Vol C Tables 4.2.6.8 and 6.1.1.4'

loop_
_geom_angle_atom_site_label_1
_geom_angle_atom_site_label_2
_geom_angle_atom_site_label_3
_geom_angle
_geom_angle_site_symmetry_1
_geom_angle_site_symmetry_3
_geom_angle_publ_flag
C18 O2 C19 117.3(3) . . ?
C10 N1 C7 107.8(2) . . ?
C10 N1 C16 124.1(2) . . ?
C16 N1 C7 113.7(2) . . ?
C2 C1 H1 120.1 . . ?
C2 C1 C6 119.8(3) . . ?
C6 C1 H1 120.1 . . ?
C1 C2 Br1 118.9(2) . . ?
C3 C2 Br1 120.1(2) . . ?
C3 C2 C1 121.0(3) . . ?
C2 C3 H3 120.5 . . ?
C4 C3 C2 119.0(3) . . ?
C4 C3 H3 120.5 . . ?
C3 C4 H4 119.0 . . ?
C3 C4 C5 122.0(3) . . ?
C5 C4 H4 119.0 . . ?
C4 C5 C15 120.0(3) . . ?
C6 C5 C4 117.9(3) . . ?
C6 C5 C15 122.1(3) . . ?
C1 C6 C7 121.2(3) . . ?
C5 C6 C1 120.4(3) . . ?
C5 C6 C7 118.4(2) . . ?
N1 C7 C6 111.3(2) . . ?
N1 C7 H7 108.1 . . ?
N1 C7 C8 102.3(2) . . ?
C6 C7 H7 108.1 . . ?
C6 C7 C8 118.6(2) . . ?
C8 C7 H7 108.1 . . ?
C9 C8 C7 100.1(2) . . ?
C9 C8 C18 113.1(2) . . ?
C17 C8 C7 111.2(2) . . ?
C17 C8 C9 109.2(2) . . ?
C17 C8 C18 109.1(2) . . ?
C18 C8 C7 114.0(2) . . ?
C10 C9 C8 108.2(2) . . ?
C14 C9 C8 129.5(3) . . ?
C14 C9 C10 122.1(3) . . ?
N1 C10 C9 110.5(2) . . ?
N1 C10 C11 129.6(3) . . ?
C9 C10 C11 119.9(3) . . ?
C10 C11 H11 121.2 . . ?
C12 C11 C10 117.6(3) . . ?
C12 C11 H11 121.2 . . ?
C11 C12 H12 118.5 . . ?
C11 C12 C13 123.0(3) . . ?
C13 C12 H12 118.5 . . ?
C12 C13 H13 120.8 . . ?
C14 C13 C12 118.5(3) . . ?
C14 C13 H13 120.8 . . ?
C9 C14 C13 119.0(3) . . ?
C9 C14 H14 120.5 . . ?
C13 C14 H14 120.5 . . ?
C5 C15 H15A 108.6 . . ?
C5 C15 H15B 108.6 . . ?
H15A C15 H15B 107.5 . . ?
C16 C15 C5 114.8(2) . . ?
C16 C15 H15A 108.6 . . ?
C16 C15 H15B 108.6 . . ?
N1 C16 C15 108.8(2) . . ?
N1 C16 H16A 109.9 . . ?
N1 C16 H16B 109.9 . . ?
C15 C16 H16A 109.9 . . ?
C15 C16 H16B 109.9 . . ?
H16A C16 H16B 108.3 . . ?
N2 C17 C8 177.2(3) . . ?
O1 C18 O2 125.0(3) . . ?
O1 C18 C8 123.8(3) . . ?
O2 C18 C8 111.3(2) . . ?
O2 C19 H19A 109.5 . . ?
O2 C19 H19B 109.5 . . ?
O2 C19 H19C 109.5 . . ?
H19A C19 H19B 109.5 . . ?
H19A C19 H19C 109.5 . . ?
H19B C19 H19C 109.5 . . ?

loop_
_geom_bond_atom_site_label_1
_geom_bond_atom_site_label_2
_geom_bond_distance
_geom_bond_site_symmetry_2
_geom_bond_publ_flag
Br1 C2 1.900(3) . ?
O1 C18 1.185(4) . ?
O2 C18 1.307(4) . ?
O2 C19 1.452(4) . ?
N1 C7 1.459(3) . ?
N1 C10 1.386(4) . ?
N1 C16 1.453(4) . ?
N2 C17 1.126(4) . ?
C1 H1 0.9300 . ?
C1 C2 1.376(4) . ?
C1 C6 1.393(4) . ?
C2 C3 1.375(5) . ?
C3 H3 0.9300 . ?
C3 C4 1.372(5) . ?
C4 H4 0.9300 . ?
C4 C5 1.400(4) . ?
C5 C6 1.389(4) . ?
C5 C15 1.516(4) . ?
C6 C7 1.501(4) . ?
C7 H7 0.9800 . ?
C7 C8 1.568(4) . ?
C8 C9 1.531(4) . ?
C8 C17 1.491(4) . ?
C8 C18 1.532(4) . ?
C9 C10 1.390(4) . ?
C9 C14 1.377(4) . ?
C10 C11 1.393(4) . ?
C11 H11 0.9300 . ?
C11 C12 1.385(5) . ?
C12 H12 0.9300 . ?
C12 C13 1.398(5) . ?
C13 H13 0.9300 . ?
C13 C14 1.393(4) . ?
C14 H14 0.9300 . ?
C15 H15A 0.9700 . ?
C15 H15B 0.9700 . ?
C15 C16 1.515(4) . ?
C16 H16A 0.9700 . ?
C16 H16B 0.9700 . ?
C19 H19A 0.9600 . ?
C19 H19B 0.9600 . ?
C19 H19C 0.9600 . ?

loop_
_geom_torsion_atom_site_label_1
_geom_torsion_atom_site_label_2
_geom_torsion_atom_site_label_3
_geom_torsion_atom_site_label_4
_geom_torsion
_geom_torsion_site_symmetry_1
_geom_torsion_site_symmetry_2
_geom_torsion_site_symmetry_3
_geom_torsion_site_symmetry_4
_geom_torsion_publ_flag
Br1 C2 C3 C4 176.7(2) . . . . ?
N1 C7 C8 C9 -30.2(3) . . . . ?
N1 C7 C8 C17 85.1(3) . . . . ?
N1 C7 C8 C18 -151.2(2) . . . . ?
N1 C10 C11 C12 175.4(3) . . . . ?
C1 C2 C3 C4 -0.9(5) . . . . ?
C1 C6 C7 N1 -155.1(3) . . . . ?
C1 C6 C7 C8 -36.9(4) . . . . ?
C2 C1 C6 C5 -0.4(4) . . . . ?
C2 C1 C6 C7 -178.1(3) . . . . ?
C2 C3 C4 C5 -0.4(5) . . . . ?
C3 C4 C5 C6 1.3(5) . . . . ?
C3 C4 C5 C15 -176.6(3) . . . . ?
C4 C5 C6 C1 -0.9(4) . . . . ?
C4 C5 C6 C7 176.9(3) . . . . ?
C4 C5 C15 C16 -171.5(3) . . . . ?
C5 C6 C7 N1 27.1(4) . . . . ?
C5 C6 C7 C8 145.3(3) . . . . ?
C5 C15 C16 N1 -37.3(4) . . . . ?
C6 C1 C2 Br1 -176.3(2) . . . . ?
C6 C1 C2 C3 1.3(5) . . . . ?
C6 C5 C15 C16 10.7(4) . . . . ?
C6 C7 C8 C9 -153.0(2) . . . . ?
C6 C7 C8 C17 -37.8(3) . . . . ?
C6 C7 C8 C18 86.0(3) . . . . ?
C7 N1 C10 C9 -22.0(3) . . . . ?
C7 N1 C10 C11 161.1(3) . . . . ?
C7 N1 C16 C15 62.8(3) . . . . ?
C7 C8 C9 C10 18.7(3) . . . . ?
C7 C8 C9 C14 -165.7(3) . . . . ?
C7 C8 C18 O1 -126.8(4) . . . . ?
C7 C8 C18 O2 52.8(3) . . . . ?
C8 C9 C10 N1 0.7(3) . . . . ?
C8 C9 C10 C11 177.9(3) . . . . ?
C8 C9 C14 C13 -176.3(3) . . . . ?
C9 C8 C18 O1 119.8(4) . . . . ?
C9 C8 C18 O2 -60.6(3) . . . . ?
C9 C10 C11 C12 -1.2(4) . . . . ?
C10 N1 C7 C6 160.5(2) . . . . ?
C10 N1 C7 C8 32.9(3) . . . . ?
C10 N1 C16 C15 -162.8(3) . . . . ?
C10 C9 C14 C13 -1.2(5) . . . . ?
C10 C11 C12 C13 -0.2(5) . . . . ?
C11 C12 C13 C14 0.8(5) . . . . ?
C12 C13 C14 C9 -0.1(5) . . . . ?
C14 C9 C10 N1 -175.3(3) . . . . ?
C14 C9 C10 C11 1.9(5) . . . . ?
C15 C5 C6 C1 176.9(3) . . . . ?
C15 C5 C6 C7 -5.3(4) . . . . ?
C16 N1 C7 C6 -57.9(3) . . . . ?
C16 N1 C7 C8 174.5(2) . . . . ?
C16 N1 C10 C9 -158.6(3) . . . . ?
C16 N1 C10 C11 24.6(5) . . . . ?
C17 C8 C9 C10 -98.1(3) . . . . ?
C17 C8 C9 C14 77.5(4) . . . . ?
C17 C8 C18 O1 -1.9(5) . . . . ?
C17 C8 C18 O2 177.7(3) . . . . ?
C18 C8 C9 C10 140.3(3) . . . . ?
C18 C8 C9 C14 -44.1(4) . . . . ?
C19 O2 C18 O1 -3.0(5) . . . . ?
C19 O2 C18 C8 177.5(3) . . . . ?
